data_7235693
loop_
_publ_author_name
'Xu, Bo'
'Sun, Yi-Qiang'
'Li, Jie'
'Li, Cun-Cheng'

_publ_section_title
;
 Structural and functional studies on coordination polymers based on
 5-tert-butylisophthalic acid and N,N&#x2032;-bis-(4-pyridylmethyl)
 piperazine
;
_journal_issue 49
_journal_name_full 'RSC Advances'
_journal_page_first 25588
_journal_paper_doi 10.1039/c4ra03569k
_journal_volume 4
_journal_year 2014
_chemical_formula_sum 'C28 H32 Co N4 O5'
_chemical_formula_weight 563.51
_space_group_IT_number 2
_space_group_name_Hall '-P 1'
_space_group_name_H-M_alt 'P -1'
_symmetry_cell_setting triclinic
_symmetry_space_group_name_H-M 'P -1'
_atom_sites_solution_hydrogens geom
_atom_sites_solution_primary direct
_atom_sites_solution_secondary difmap
_audit_creation_method SHELXL-97
_cell_angle_alpha 91.254(12)
_cell_angle_beta 98.01(3)
_cell_angle_gamma 106.54(3)
_cell_formula_units_Z 2
_cell_length_a 10.192(4)
_cell_length_b 12.0704(19)
_cell_length_c 12.0780(15)
_cell_measurement_temperature 298(2)
_cell_volume 1407.5(7)
_computing_structure_refinement 'SHELXL-97 (Sheldrick, 1997)'
_computing_structure_solution 'SHELXS-97 (Sheldrick, 1990)'
_diffrn_ambient_temperature 298(2)
_diffrn_measured_fraction_theta_full 0.975
_diffrn_measured_fraction_theta_max 0.975
_diffrn_radiation_monochromator graphite
_diffrn_radiation_source 'fine-focus sealed tube'
_diffrn_radiation_type MoK\a
_diffrn_radiation_wavelength 0.71073
_diffrn_reflns_av_R_equivalents 0.0385
_diffrn_reflns_av_sigmaI/netI 0.0482
_diffrn_reflns_limit_h_max 12
_diffrn_reflns_limit_h_min -12
_diffrn_reflns_limit_k_max 15
_diffrn_reflns_limit_k_min -15
_diffrn_reflns_limit_l_max 15
_diffrn_reflns_limit_l_min -15
_diffrn_reflns_number 13760
_diffrn_reflns_theta_full 26.37
_diffrn_reflns_theta_max 26.37
_diffrn_reflns_theta_min 2.91
_exptl_absorpt_coefficient_mu 0.653
_exptl_absorpt_correction_T_max 0.8486
_exptl_absorpt_correction_T_min 0.8283
_exptl_crystal_density_diffrn 1.330
_exptl_crystal_density_method 'not measured'
_exptl_crystal_F_000 590
_exptl_crystal_size_max 0.30
_exptl_crystal_size_mid 0.29
_exptl_crystal_size_min 0.26
_refine_diff_density_max 0.645
_refine_diff_density_min -0.724
_refine_diff_density_rms 0.067
_refine_ls_extinction_method none
_refine_ls_goodness_of_fit_ref 1.056
_refine_ls_hydrogen_treatment mixed
_refine_ls_matrix_type full
_refine_ls_number_parameters 341
_refine_ls_number_reflns 5599
_refine_ls_number_restraints 0
_refine_ls_restrained_S_all 1.056
_refine_ls_R_factor_all 0.0561
_refine_ls_R_factor_gt 0.0453
_refine_ls_shift/su_max 0.000
_refine_ls_shift/su_mean 0.000
_refine_ls_structure_factor_coef Fsqd
_refine_ls_weighting_details 'calc w=1/[\s^2^(Fo^2^)+(0.0567P)^2^+0.8480P] where P=(Fo^2^+2Fc^2^)/3'
_refine_ls_weighting_scheme calc
_refine_ls_wR_factor_gt 0.1135
_refine_ls_wR_factor_ref 0.1231
_reflns_number_gt 4714
_reflns_number_total 5599
_reflns_threshold_expression >2sigma(I)
_cod_data_source_file c4ra03569k2.cif
_cod_data_source_block f:\keyan\new\x-rayc~1\cotb1\01
_cod_depositor_comments
;
The following automatic conversions were performed:

data item '_symmetry_cell_setting' value 'Triclinic' was changed to
'triclinic' in accordance with the
/home/saulius/struct/COD-crude-data/automatic-downloads/DataCite-retrospective/RSC/depositions/lib/dictionaries/cif_core.dic
dictionary named 'cif_core.dic' version 2.4.2 last updated on
2011-04-26.

Automatic conversion script
Id: cif_fix_values 6909 2019-04-08 15:41:33Z antanas 
;
_cod_original_cell_volume 1407.5(6)
_cod_original_sg_symbol_H-M P-1
_cod_database_code 7235693

loop_
_symmetry_equiv_pos_as_xyz
'x, y, z'
'-x, -y, -z'

loop_
_atom_site_label
_atom_site_type_symbol
_atom_site_fract_x
_atom_site_fract_y
_atom_site_fract_z
_atom_site_U_iso_or_equiv
_atom_site_adp_type
_atom_site_occupancy
_atom_site_symmetry_multiplicity
_atom_site_calc_flag
_atom_site_refinement_flags
Co1 Co 0.40010(3) 0.11822(3) 0.05392(3) 0.02359(12) Uani 1 1 d .
O1 O 0.36249(17) 0.27101(16) 0.15393(16) 0.0338(4) Uani 1 1 d .
O3 O -0.32254(18) 0.03161(16) 0.05258(17) 0.0373(5) Uani 1 1 d .
O2 O 0.19425(18) 0.10269(16) 0.07186(17) 0.0374(5) Uani 1 1 d .
O4 O -0.38165(17) 0.19028(15) 0.07065(17) 0.0354(4) Uani 1 1 d .
N1 N 0.4598(2) 0.0508(2) 0.21431(19) 0.0327(5) Uani 1 1 d .
N4 N 0.4567(3) 0.4870(2) -0.39481(19) 0.0370(5) Uani 1 1 d .
N2 N 0.3827(2) 0.22655(18) -0.08160(18) 0.0296(5) Uani 1 1 d .
C3 C -0.0279(2) 0.1745(2) 0.1056(2) 0.0263(5) Uani 1 1 d .
H009 H -0.0446 0.0984 0.0779 0.032 Uiso 1 1 calc R
C2 C 0.1161(2) 0.2496(2) 0.1397(2) 0.0255(5) Uani 1 1 d .
N3 N 0.8471(2) -0.0312(2) 0.4851(2) 0.0412(6) Uani 1 1 d .
C4 C -0.1349(2) 0.2180(2) 0.1154(2) 0.0264(5) Uani 1 1 d .
C1 C 0.2319(2) 0.2054(2) 0.1220(2) 0.0262(5) Uani 1 1 d .
C6 C -0.0967(3) 0.3352(2) 0.1578(2) 0.0315(6) Uani 1 1 d .
H014 H -0.1686 0.3666 0.1654 0.038 Uiso 1 1 calc R
C5 C -0.2915(2) 0.1402(2) 0.0765(2) 0.0248(5) Uani 1 1 d .
C14 C 0.5404(3) -0.0835(3) 0.3258(3) 0.0421(7) Uani 1 1 d .
H016 H 0.5399 -0.1600 0.3343 0.050 Uiso 1 1 calc R
C17 C 0.6231(3) 0.0043(3) 0.4127(2) 0.0415(7) Uani 1 1 d .
C7 C 0.0461(3) 0.4129(2) 0.1913(2) 0.0303(6) Uani 1 1 d .
C22 C 0.2611(3) 0.2744(3) -0.2547(3) 0.0422(7) Uani 1 1 d .
H019 H 0.1905 0.2543 -0.3158 0.051 Uiso 1 1 calc R
C20 C 1.0647(3) 0.0615(3) 0.4166(3) 0.0490(8) Uani 1 1 d .
H02A H 1.1171 0.1323 0.3879 0.059 Uiso 1 1 calc R
H02B H 1.0423 0.0003 0.3576 0.059 Uiso 1 1 calc R
C24 C 0.4708(3) 0.4206(2) -0.1420(2) 0.0384(7) Uani 1 1 d .
H021 H 0.5336 0.4943 -0.1320 0.046 Uiso 1 1 calc R
C8 C 0.1515(2) 0.3665(2) 0.1824(2) 0.0288(6) Uani 1 1 d .
H022 H 0.2434 0.4099 0.2035 0.035 Uiso 1 1 calc R
C28 C 0.5014(3) 0.3987(2) -0.5598(3) 0.0430(7) Uani 1 1 d .
H02C H 0.4653 0.3399 -0.6211 0.052 Uiso 1 1 calc R
H02D H 0.5818 0.3836 -0.5172 0.052 Uiso 1 1 calc R
C15 C 0.5376(3) 0.1356(3) 0.3002(3) 0.0446(7) Uani 1 1 d .
H024 H 0.5354 0.2113 0.2907 0.054 Uiso 1 1 calc R
C25 C 0.3605(3) 0.3888(2) -0.2392(2) 0.0361(6) Uani 1 1 d .
C23 C 0.4788(3) 0.3389(2) -0.0663(2) 0.0356(6) Uani 1 1 d .
H026 H 0.5480 0.3573 -0.0043 0.043 Uiso 1 1 calc R
C26 C 0.3558(4) 0.4788(3) -0.3229(3) 0.0478(8) Uani 1 1 d .
H02E H 0.2645 0.4589 -0.3674 0.057 Uiso 1 1 calc R
H02F H 0.3721 0.5534 -0.2833 0.057 Uiso 1 1 calc R
C21 C 0.2754(3) 0.1965(2) -0.1748(2) 0.0368(6) Uani 1 1 d .
H028 H 0.2132 0.1226 -0.1825 0.044 Uiso 1 1 calc R
C18 C 0.7216(3) -0.0176(3) 0.5149(3) 0.0517(8) Uani 1 1 d .
H02G H 0.7438 0.0469 0.5704 0.062 Uiso 1 1 calc R
H02H H 0.6740 -0.0869 0.5488 0.062 Uiso 1 1 calc R
C19 C 0.9362(3) 0.0771(3) 0.4459(3) 0.0488(8) Uani 1 1 d .
H03A H 0.8855 0.1003 0.3809 0.059 Uiso 1 1 calc R
H03B H 0.9585 0.1386 0.5045 0.059 Uiso 1 1 calc R
C16 C 0.6184(3) 0.1162(3) 0.3994(3) 0.0485(8) Uani 1 1 d .
H031 H 0.6659 0.1760 0.4527 0.058 Uiso 1 1 calc R
C9 C 0.0805(3) 0.5415(2) 0.2364(3) 0.0440(8) Uani 1 1 d .
C13 C 0.4608(3) -0.0580(2) 0.2289(2) 0.0378(6) Uani 1 1 d .
H033 H 0.4095 -0.1170 0.1760 0.045 Uiso 1 1 calc R
C27 C 0.3961(3) 0.3910(2) -0.4876(2) 0.0419(7) Uani 1 1 d .
H03C H 0.3730 0.3159 -0.4559 0.050 Uiso 1 1 calc R
H03D H 0.3126 0.4010 -0.5300 0.050 Uiso 1 1 calc R
C11 C -0.0184(4) 0.5934(3) 0.1603(4) 0.0751(13) Uani 1 1 d .
H03E H -0.0030 0.5872 0.0841 0.113 Uiso 1 1 calc R
H03F H -0.0013 0.6734 0.1836 0.113 Uiso 1 1 calc R
H03G H -0.1125 0.5518 0.1658 0.113 Uiso 1 1 calc R
C12 C 0.2362(3) 0.6198(3) 0.2430(4) 0.0715(13) Uani 1 1 d .
H03H H 0.2596 0.6284 0.1687 0.107 Uiso 1 1 calc R
H03I H 0.2969 0.5836 0.2864 0.107 Uiso 1 1 calc R
H03J H 0.2463 0.6946 0.2777 0.107 Uiso 1 1 calc R
C10 C 0.0545(4) 0.5430(4) 0.3573(4) 0.0759(13) Uani 1 1 d .
H03K H 0.0697 0.6215 0.3850 0.114 Uiso 1 1 calc R
H03L H 0.1168 0.5094 0.4022 0.114 Uiso 1 1 calc R
H03M H -0.0393 0.4991 0.3610 0.114 Uiso 1 1 calc R
O1W O 0.0784(6) -0.1032(5) 0.1752(5) 0.187(2) Uiso 1 1 d .

loop_
_atom_site_aniso_label
_atom_site_aniso_U_11
_atom_site_aniso_U_22
_atom_site_aniso_U_33
_atom_site_aniso_U_23
_atom_site_aniso_U_13
_atom_site_aniso_U_12
Co1 0.01524(18) 0.02269(19) 0.0374(2) 0.00231(14) 0.00790(14) 0.01087(13)
O1 0.0198(9) 0.0394(10) 0.0480(11) 0.0012(9) 0.0091(8) 0.0162(8)
O3 0.0268(9) 0.0299(10) 0.0578(12) -0.0075(9) 0.0109(9) 0.0108(8)
O2 0.0278(10) 0.0307(10) 0.0624(13) -0.0011(9) 0.0192(9) 0.0165(8)
O4 0.0181(8) 0.0316(10) 0.0622(13) 0.0071(9) 0.0106(8) 0.0141(8)
N1 0.0284(11) 0.0382(12) 0.0403(13) 0.0053(10) 0.0104(10) 0.0214(10)
N4 0.0545(15) 0.0332(12) 0.0363(12) 0.0111(10) 0.0205(11) 0.0263(11)
N2 0.0272(11) 0.0310(11) 0.0370(12) 0.0056(10) 0.0126(9) 0.0147(9)
C3 0.0226(12) 0.0245(12) 0.0377(14) 0.0022(11) 0.0104(10) 0.0133(10)
C2 0.0207(12) 0.0280(12) 0.0340(13) 0.0035(11) 0.0102(10) 0.0138(10)
N3 0.0345(13) 0.0560(16) 0.0410(14) 0.0148(12) 0.0046(11) 0.0254(12)
C4 0.0181(11) 0.0283(13) 0.0364(14) 0.0018(11) 0.0075(10) 0.0110(10)
C1 0.0204(12) 0.0297(13) 0.0360(14) 0.0070(11) 0.0107(10) 0.0158(10)
C6 0.0224(12) 0.0292(13) 0.0497(16) -0.0009(12) 0.0113(11) 0.0159(11)
C5 0.0185(11) 0.0267(12) 0.0325(13) 0.0020(10) 0.0084(10) 0.0097(10)
C14 0.0424(16) 0.0421(16) 0.0507(18) 0.0160(14) 0.0116(14) 0.0237(14)
C17 0.0318(15) 0.0606(19) 0.0425(16) 0.0105(15) 0.0109(13) 0.0272(14)
C7 0.0227(12) 0.0267(13) 0.0459(15) -0.0021(11) 0.0093(11) 0.0124(10)
C22 0.0395(16) 0.0498(18) 0.0411(16) 0.0046(14) 0.0022(13) 0.0208(14)
C20 0.0425(17) 0.065(2) 0.0473(18) 0.0230(16) 0.0070(14) 0.0264(16)
C24 0.0404(16) 0.0313(14) 0.0475(17) 0.0089(13) 0.0188(13) 0.0106(12)
C8 0.0173(11) 0.0272(13) 0.0422(15) -0.0010(11) 0.0050(10) 0.0071(10)
C28 0.066(2) 0.0337(15) 0.0408(16) 0.0072(13) 0.0175(15) 0.0274(14)
C15 0.0529(18) 0.0459(17) 0.0475(17) -0.0006(14) 0.0084(15) 0.0339(15)
C25 0.0424(15) 0.0433(16) 0.0376(15) 0.0114(13) 0.0223(13) 0.0280(13)
C23 0.0303(14) 0.0357(15) 0.0406(16) 0.0049(12) 0.0086(12) 0.0080(12)
C26 0.063(2) 0.0551(19) 0.0476(18) 0.0182(15) 0.0263(16) 0.0422(17)
C21 0.0329(14) 0.0322(14) 0.0448(16) 0.0029(12) 0.0036(12) 0.0097(12)
C18 0.0457(18) 0.080(2) 0.0421(17) 0.0157(17) 0.0110(14) 0.0355(18)
C19 0.0417(17) 0.061(2) 0.0524(19) 0.0190(16) 0.0047(15) 0.0292(16)
C16 0.0549(19) 0.056(2) 0.0410(17) -0.0078(15) -0.0002(15) 0.0308(16)
C9 0.0309(15) 0.0291(14) 0.075(2) -0.0106(15) 0.0128(14) 0.0125(12)
C13 0.0358(15) 0.0347(15) 0.0445(16) 0.0049(13) 0.0061(13) 0.0127(12)
C27 0.0563(19) 0.0337(15) 0.0435(16) 0.0090(13) 0.0178(14) 0.0201(14)
C11 0.064(2) 0.0381(19) 0.130(4) -0.001(2) 0.010(2) 0.0300(18)
C12 0.0423(19) 0.0294(16) 0.143(4) -0.014(2) 0.029(2) 0.0054(14)
C10 0.073(3) 0.070(3) 0.089(3) -0.034(2) 0.025(2) 0.024(2)

loop_
_atom_type_symbol
_atom_type_description
_atom_type_scat_dispersion_real
_atom_type_scat_dispersion_imag
_atom_type_scat_source
C C 0.0033 0.0016 'International Tables Vol C Tables 4.2.6.8 and 6.1.1.4'
H H 0.0000 0.0000 'International Tables Vol C Tables 4.2.6.8 and 6.1.1.4'
N N 0.0061 0.0033 'International Tables Vol C Tables 4.2.6.8 and 6.1.1.4'
O O 0.0106 0.0060 'International Tables Vol C Tables 4.2.6.8 and 6.1.1.4'
Co Co 0.3494 0.9721 'International Tables Vol C Tables 4.2.6.8 and 6.1.1.4'

loop_
_geom_angle_atom_site_label_1
_geom_angle_atom_site_label_2
_geom_angle_atom_site_label_3
_geom_angle
_geom_angle_site_symmetry_1
_geom_angle_site_symmetry_3
O3 Co1 O2 86.75(8) 2 .
O3 Co1 O4 113.93(8) 2 1_655
O2 Co1 O4 159.21(7) . 1_655
O3 Co1 N2 92.01(8) 2 .
O2 Co1 N2 89.26(8) . .
O4 Co1 N2 87.91(8) 1_655 .
O3 Co1 N1 102.57(9) 2 .
O2 Co1 N1 97.49(8) . .
O4 Co1 N1 80.71(8) 1_655 .
N2 Co1 N1 164.21(9) . .
O3 Co1 O1 149.77(7) 2 .
O2 Co1 O1 63.73(7) . .
O4 Co1 O1 95.47(7) 1_655 .
N2 Co1 O1 81.78(7) . .
N1 Co1 O1 88.40(8) . .
O3 Co1 C1 117.83(8) 2 .
O2 Co1 C1 31.66(8) . .
O4 Co1 C1 127.59(8) 1_655 .
N2 Co1 C1 82.73(8) . .
N1 Co1 C1 95.52(8) . .
O1 Co1 C1 32.19(7) . .
C1 O1 Co1 79.58(13) . .
C5 O3 Co1 154.42(19) . 2
C1 O2 Co1 90.35(14) . .
C5 O4 Co1 128.92(17) . 1_455
C13 N1 C15 116.9(2) . .
C13 N1 Co1 125.30(19) . .
C15 N1 Co1 115.52(18) . .
C26 N4 C28 112.4(2) . 2_664
C26 N4 C27 107.4(2) . .
C28 N4 C27 111.7(2) 2_664 .
C21 N2 C23 120.8(2) . .
C21 N2 Co1 124.00(17) . .
C23 N2 Co1 114.82(17) . .
C4 C3 C2 119.2(2) . .
C8 C2 C1 116.3(2) . .
C8 C2 C3 124.3(2) . .
C1 C2 C3 119.3(2) . .
C18 N3 C19 112.7(3) . .
C18 N3 C20 111.7(2) . 2_756
C19 N3 C20 105.3(2) . 2_756
C3 C4 C6 115.3(2) . .
C3 C4 C5 120.4(2) . .
C6 C4 C5 124.2(2) . .
O2 C1 O1 125.9(2) . .
O2 C1 C2 114.0(2) . .
O1 C1 C2 120.2(2) . .
O2 C1 Co1 57.99(12) . .
O1 C1 Co1 68.23(12) . .
C2 C1 Co1 168.37(19) . .
C4 C6 C7 126.8(2) . .
O4 C5 O3 121.0(2) . .
O4 C5 C4 116.8(2) . .
O3 C5 C4 122.2(2) . .
C13 C14 C17 123.3(3) . .
C16 C17 C14 117.0(3) . .
C16 C17 C18 117.8(3) . .
C14 C17 C18 125.1(3) . .
C8 C7 C6 116.7(2) . .
C8 C7 C9 119.3(2) . .
C6 C7 C9 124.0(2) . .
C21 C22 C25 117.3(3) . .
C19 C20 N3 112.5(3) . 2_756
C23 C24 C25 118.3(3) . .
C7 C8 C2 117.7(2) . .
C27 C28 N4 111.8(2) . 2_664
C16 C15 N1 126.4(3) . .
C22 C25 C24 121.2(2) . .
C22 C25 C26 121.4(3) . .
C24 C25 C26 117.4(3) . .
C24 C23 N2 120.8(3) . .
N4 C26 C25 111.4(2) . .
C22 C21 N2 121.6(3) . .
N3 C18 C17 112.7(2) . .
C20 C19 N3 111.8(3) . .
C17 C16 C15 116.7(3) . .
C10 C9 C11 111.5(3) . .
C10 C9 C7 108.3(3) . .
C11 C9 C7 105.6(3) . .
C10 C9 C12 103.8(3) . .
C11 C9 C12 110.6(3) . .
C7 C9 C12 117.2(2) . .
N1 C13 C14 119.7(3) . .
C28 C27 N4 107.0(2) . .

loop_
_geom_bond_atom_site_label_1
_geom_bond_atom_site_label_2
_geom_bond_distance
_geom_bond_site_symmetry_2
Co1 O3 2.0858(19) 2
Co1 O2 2.0949(19) .
Co1 O4 2.1239(19) 1_655
Co1 N2 2.137(2) .
Co1 N1 2.193(2) .
Co1 O1 2.3327(18) .
Co1 C1 2.470(2) .
O1 C1 1.338(3) .
O3 C5 1.274(3) .
O3 Co1 2.0858(19) 2
O2 C1 1.297(3) .
O4 C5 1.231(3) .
O4 Co1 2.1239(19) 1_455
N1 C13 1.332(3) .
N1 C15 1.419(4) .
N4 C26 1.420(4) .
N4 C28 1.466(3) 2_664
N4 C27 1.524(4) .
N2 C21 1.417(4) .
N2 C23 1.420(3) .
C3 C4 1.356(3) .
C3 C2 1.485(3) .
C2 C8 1.419(3) .
C2 C1 1.466(3) .
N3 C18 1.427(4) .
N3 C19 1.493(4) .
N3 C20 1.503(4) 2_756
C4 C6 1.419(3) .
C4 C5 1.602(3) .
C6 C7 1.485(4) .
C14 C13 1.420(4) .
C14 C17 1.459(4) .
C17 C16 1.376(4) .
C17 C18 1.557(4) .
C7 C8 1.360(3) .
C7 C9 1.559(4) .
C22 C21 1.384(4) .
C22 C25 1.451(4) .
C20 C19 1.464(4) .
C20 N3 1.503(4) 2_756
C24 C23 1.371(4) .
C24 C25 1.469(4) .
C28 C27 1.459(4) .
C28 N4 1.466(3) 2_664
C15 C16 1.419(4) .
C25 C26 1.506(4) .
C9 C10 1.520(5) .
C9 C11 1.543(5) .
C9 C12 1.589(4) .
